data_1533455
loop_
_publ_author_name
'Gredin, P.'
'Corbel, G.'
'Wright, J.P.'
'Dupont, N.'
'de Kozak, A.'

_publ_section_title
;
 The crystal structure of Ba3 Cu2 Al2 F16: a relative of Ba4 Cu2 Al3 F21
;
_journal_name_full 'Zeitschrift fuer Anorganische und Allgemeine Chemie'
_journal_page_first 1960
_journal_page_last 1964
_journal_volume 629
_journal_year 2003
_chemical_formula_sum 'Al2 Ba3 Cu2 F16'
_chemical_name_systematic 'Ba3 Cu2 Al2 F16'
_space_group_IT_number 4
_symmetry_space_group_name_Hall 'P 2yb'
_symmetry_space_group_name_H-M 'P 1 21 1'
_cell_angle_alpha 90
_cell_angle_beta 96.34
_cell_angle_gamma 90
_cell_formula_units_Z 2
_cell_length_a 7.334
_cell_length_b 5.32
_cell_length_c 16.022
_cell_volume 621.305
_citation_journal_id_ASTM ZAACAB
_cod_data_source_file Gredin_ZAACAB_2003_1086.cif
_cod_data_source_block Al2Ba3Cu2F16
_cod_original_cell_volume 621.3052
_cod_database_code 1533455

loop_
_symmetry_equiv_pos_as_xyz
x,y,z
-x,y+1/2,-z

loop_
_atom_site_label
_atom_site_type_symbol
_atom_site_fract_x
_atom_site_fract_y
_atom_site_fract_z
_atom_site_occupancy
_atom_site_U_iso_or_equiv
F11 F-1 0.5276 0.5555 0.0073 1 0.0
Cu1 Cu+2 0.4403 0.3117 0.3296 1 0.0
F3 F-1 0.7071 0.4964 0.3298 1 0.0
Cu2 Cu+2 0.2158 0.7876 0.3039 1 0.0
F1 F-1 0.5003 0.1586 0.4335 1 0.0
F5 F-1 0.943 0.3718 0.2329 1 0.0
Al1 Al+3 0.9209 0.3211 0.3408 1 0.0
Al2 Al+3 0.3319 0.7641 0.9759 1 0.0
F4 F-1 0.899 0.3021 0.4532 1 0.0
F2 F-1 0.39 0.6351 0.3894 1 0.0
F10 F-1 0.365 0.4931 0.2321 1 0.0
F12 F-1 0.792 0.0385 0.3229 1 0.0
F14 F-1 0.0532 0.8725 0.2085 1 0.0
Ba1 Ba+2 0.7445 0.8107 0.47 1 0.0
F8 F-1 0.4034 0.7558 0.8741 1 0.0
F6 F-1 0.4074 0.0005 0.2634 1 0.0
Ba2 Ba+2 0.6902 0.7612 0.1845 1 0.0
Ba3 Ba+2 0.1645 0.2418 0.1144 1 0.0
F15 F-1 0.1829 0.5037 0.9557 1 0.0
F13 F-1 0.1492 0.9781 0.9475 1 0.0
F16 F-1 0.1404 0.1656 0.3606 1 0.0
F9 F-1 0.0324 0.6246 0.3643 1 0.0
F7 F-1 0.3022 0.7775 0.0826 1 0.0
